data_7132354
loop_
_publ_author_name
'McMullen, Jacob'
'White, Andrew J. P.'
'Crimmin, Mark Richard'

_publ_section_title
;
 Ring-Expansion and Desulfurisation of Thiophenes with an Aluminium(I)
 Reagent
;
_journal_name_full 'Chemical Communications'
_journal_paper_doi 10.1039/D3CC04594C
_journal_year 2023
_chemical_formula_moiety 'C34 H47 Al1 N2 O1 S1, 0.3[C5H12]'
_chemical_formula_sum 'C35.5 H50.6 Al N2 O S'
_chemical_formula_weight 580.42
_chemical_properties_physical Air-sensitive,Moisture-sensitive
_space_group_crystal_system monoclinic
_space_group_IT_number 15
_space_group_name_Hall '-I 2ya'
_space_group_name_H-M_alt 'I 1 2/a 1'
_atom_sites_solution_hydrogens geom
_atom_sites_solution_primary dual
_audit_creation_date 2023-11-03
_audit_creation_method
;
Olex2 1.5
(compiled 2023.08.24 svn.re1ec1418 for OlexSys, GUI svn.r6817)
;
_audit_update_record
;
2023-11-03 deposited with the CCDC.	2023-11-16 downloaded from the CCDC.
;
_cell_angle_alpha 90
_cell_angle_beta 104.717(5)
_cell_angle_gamma 90
_cell_formula_units_Z 16
_cell_length_a 27.9297(10)
_cell_length_b 12.4390(4)
_cell_length_c 41.634(2)
_cell_measurement_reflns_used 6315
_cell_measurement_temperature 173.00(14)
_cell_measurement_theta_max 73.0460
_cell_measurement_theta_min 3.8990
_cell_volume 13989.8(10)
_computing_cell_refinement 'CrysAlisPro 1.171.38.46 (Rigaku OD, 2015)'
_computing_data_collection 'CrysAlisPro 1.171.38.46 (Rigaku OD, 2015)'
_computing_data_reduction 'CrysAlisPro 1.171.38.46 (Rigaku OD, 2015)'
_computing_molecular_graphics 'Olex2 1.5 (Dolomanov et al., 2009)'
_computing_publication_material 'Olex2 1.5 (Dolomanov et al., 2009)'
_computing_structure_refinement 'SHELXL 2018/3 (Sheldrick, 2015)'
_computing_structure_solution 'SHELXT 2018/2 (Sheldrick, 2018)'
_diffrn_ambient_environment N~2~
_diffrn_ambient_temperature 173.00(14)
_diffrn_detector 'CCD plate'
_diffrn_detector_area_resol_mean 10.4115
_diffrn_detector_type Atlas
_diffrn_measured_fraction_theta_full 0.986
_diffrn_measured_fraction_theta_max 0.954
_diffrn_measurement_details
;
List of Runs (angles in degrees, time in seconds):

  # Type    Start    End  Width  t~exp~   \w     \q     \k     \f   Frames
#--------------------------------------------------------------------------
  1  \w    -27.00  58.00   1.00   34.70    --   42.36 -38.00 -60.00   85
  2  \w     25.00 109.00   1.00   34.70    --   42.36  38.00 120.00   84
  3  \w     78.00 166.00   1.00   76.69    --  105.75  61.00-180.00   88
  4  \w     55.00 133.00   1.00   76.69    --  105.75 -61.00 150.00   78
  5  \w     40.00 134.00   1.00   76.69    --  105.75 -30.00   0.00   94
  6  \w     69.00 152.00   1.00   76.69    --  105.75 -15.00 120.00   83
;
_diffrn_measurement_device 'four-circle diffractometer'
_diffrn_measurement_device_type 'Xcalibur, Atlas, Ultra'
_diffrn_measurement_method '\w scans'
_diffrn_orient_matrix_type 'CrysAlisPro convention (1999,Acta A55,543-557)'
_diffrn_orient_matrix_UB_11 -0.0334659000
_diffrn_orient_matrix_UB_12 0.0026504000
_diffrn_orient_matrix_UB_13 0.0242565000
_diffrn_orient_matrix_UB_21 -0.0335901000
_diffrn_orient_matrix_UB_22 0.0836642000
_diffrn_orient_matrix_UB_23 -0.0221154000
_diffrn_orient_matrix_UB_31 -0.0317053000
_diffrn_orient_matrix_UB_32 -0.0913025000
_diffrn_orient_matrix_UB_33 -0.0195958000
_diffrn_radiation_monochromator mirror
_diffrn_radiation_probe x-ray
_diffrn_radiation_type 'Cu K\a'
_diffrn_radiation_wavelength 1.54184
_diffrn_reflns_av_R_equivalents 0.0368
_diffrn_reflns_av_unetI/netI 0.0521
_diffrn_reflns_Laue_measured_fraction_full 0.986
_diffrn_reflns_Laue_measured_fraction_max 0.954
_diffrn_reflns_limit_h_max 31
_diffrn_reflns_limit_h_min -34
_diffrn_reflns_limit_k_max 9
_diffrn_reflns_limit_k_min -15
_diffrn_reflns_limit_l_max 51
_diffrn_reflns_limit_l_min -50
_diffrn_reflns_number 22402
_diffrn_reflns_point_group_measured_fraction_full 0.986
_diffrn_reflns_point_group_measured_fraction_max 0.954
_diffrn_reflns_theta_full 67.684
_diffrn_reflns_theta_max 73.818
_diffrn_reflns_theta_min 3.446
_diffrn_source 'fine-focus sealed X-ray tube'
_diffrn_source_type 'Enhance Ultra (Cu) X-ray Source'
_exptl_absorpt_coefficient_mu 1.265
_exptl_absorpt_correction_T_max 1.00000
_exptl_absorpt_correction_T_min 0.76158
_exptl_absorpt_correction_type multi-scan
_exptl_absorpt_process_details
;
CrysAlisPro 1.171.38.46 (Rigaku Oxford Diffraction, 2015)
Empirical absorption correction using spherical harmonics,
 implemented in SCALE3 ABSPACK scaling algorithm.
;
_exptl_crystal_colour 'clear yellowish'
_exptl_crystal_colour_lustre clear
_exptl_crystal_colour_modifier yellowish
_exptl_crystal_density_diffrn 1.102
_exptl_crystal_description block
_exptl_crystal_F_000 5034
_exptl_crystal_size_max 0.09
_exptl_crystal_size_mid 0.06
_exptl_crystal_size_min 0.05
_refine_diff_density_max 0.360
_refine_diff_density_min -0.343
_refine_diff_density_rms 0.046
_refine_ls_extinction_method none
_refine_ls_goodness_of_fit_ref 1.024
_refine_ls_hydrogen_treatment constr
_refine_ls_matrix_type full
_refine_ls_number_parameters 725
_refine_ls_number_reflns 13527
_refine_ls_number_restraints 0
_refine_ls_restrained_S_all 1.024
_refine_ls_R_factor_all 0.0753
_refine_ls_R_factor_gt 0.0513
_refine_ls_shift/su_max 0.001
_refine_ls_shift/su_mean 0.000
_refine_ls_structure_factor_coef Fsqd
_refine_ls_weighting_details 'w=1/[\s^2^(Fo^2^)+(0.0536P)^2^+11.4341P] where P=(Fo^2^+2Fc^2^)/3'
_refine_ls_weighting_scheme calc
_refine_ls_wR_factor_gt 0.1207
_refine_ls_wR_factor_ref 0.1407
_reflns_Friedel_coverage 0.000
_reflns_number_gt 9881
_reflns_number_total 13527
_reflns_threshold_expression 'I > 2\s(I)'
_cod_data_source_file d3cc04594c3.cif
_cod_data_source_block 2c
_cod_original_cell_volume 13989.8(11)
_cod_original_formula_sum 'C35.50 H50.60 Al1 N2 O1 S1'
_cod_database_code 7132354
_shelx_shelxl_version_number 2018/3
_chemical_oxdiff_formula 'C34 H47 Al1 N2 O1 S1'
_chemical_oxdiff_usercomment JSM053
_shelx_space_group_comment
;
The symmetry employed for this shelxl refinement is uniquely defined
by the following loop, which should always be used as a source of
symmetry information in preference to the above space-group names.
They are only intended as comments.
;
_shelx_estimated_absorpt_t_max 0.939
_shelx_estimated_absorpt_t_min 0.895
_olex2_refinement_description
;
1. Fixed Uiso
 At 1.2 times of:
  All C(H) groups
 At 1.5 times of:
  All C(H,H,H) groups
2.a Ternary CH refined with riding coordinates:
 C24(H24), C27(H27), C44(H44), C58(H58), C7(H7), C41(H41), C10(H10), C61(H61)
2.b Aromatic/amide H refined with riding coordinates:
 C48(H48), C14(H14), C22(H22), C20(H20), C37(H37), C66(H66), C3(H3), C21(H21),
 C4(H4), C39(H39), C64(H64), C30(H30), C38(H38), C32(H32), C65(H65), C5(H5),
 C55(H55), C54(H54), C31(H31), C56(H56)
2.c Idealised Me refined as rotating group:
 C51(H51A,H51B,H51C), C17(H17A,H17B,H17C), C29(H29A,H29B,H29C), C50(H50A,H50B,
 H50C), C16(H16A,H16B,H16C), C68(H68A,H68B,H68C), C25(H25A,H25B,H25C), C45(H45A,
 H45B,H45C), C46(H46A,H46B,H46C), C28(H28A,H28B,H28C), C9(H9A,H9B,H9C),
 C26(H26A,H26B,H26C), C59(H59A,H59B,H59C), C8(H8A,H8B,H8C), C34(H34A,H34B,H34C),
  C63(H63A,H63B,H63C), C60(H60A,H60B,H60C), C43(H43A,H43B,H43C), C42(H42A,H42B,
 H42C), C62(H62A,H62B,H62C), C12(H12A,H12B,H12C), C11(H11A,H11B,H11C)
;
_smtbx_masks_special_details
;
A solvent mask was calculated and 220 electrons were 
found in a volume of 1736\%A^3 in 1 void per unit cell. 
This is consistent with the presence of 
0.6[C5H12] per Asymmetric Unit 
which account for 202 electrons 
per unit cell.
;
_smtbx_masks_void_probe_radius 1.2
_smtbx_masks_void_truncation_radius 1.2
_olex2_submission_special_instructions 'No special instructions were received'
_oxdiff_exptl_absorpt_empirical_details
;
Empirical correction (ABSPACK) includes:
- Absorption correction using spherical harmonics
- Frame scaling
;
_oxdiff_exptl_absorpt_empirical_full_max 1.364
_oxdiff_exptl_absorpt_empirical_full_min 0.812

loop_
_space_group_symop_operation_xyz
'x, y, z'
'-x+1/2, y, -z'
'x+1/2, y+1/2, z+1/2'
'-x+1, y+1/2, -z+1/2'
'-x, -y, -z'
'x-1/2, -y, z'
'-x+1/2, -y+1/2, -z+1/2'
'x, -y+1/2, z+1/2'

loop_
_atom_site_label
_atom_site_type_symbol
_atom_site_fract_x
_atom_site_fract_y
_atom_site_fract_z
_atom_site_U_iso_or_equiv
_atom_site_adp_type
_atom_site_occupancy
_atom_site_site_symmetry_order
_atom_site_calc_flag
_atom_site_refinement_flags_posn
_atom_site_refinement_flags_adp
_atom_site_refinement_flags_occupancy
_atom_site_disorder_assembly
_atom_site_disorder_group
Al2 Al 0.81089(2) 0.41822(5) 0.34875(2) 0.03008(14) Uani 1 1 d . . . . .
S1 S 0.65755(2) 0.90497(5) 0.35458(2) 0.04637(16) Uani 1 1 d . . . . .
S2 S 0.88113(2) 0.37147(6) 0.33641(2) 0.04816(16) Uani 1 1 d . . . . .
Al1 Al 0.61320(2) 0.89442(5) 0.39213(2) 0.02984(14) Uani 1 1 d . . . . .
O2 O 0.72889(6) 0.29286(13) 0.35359(4) 0.0405(4) Uani 1 1 d . . . . .
N4 N 0.81977(7) 0.49826(15) 0.38862(4) 0.0307(4) Uani 1 1 d . . . . .
N2 N 0.57769(6) 0.76398(14) 0.39146(4) 0.0298(4) Uani 1 1 d . . . . .
N1 N 0.55783(6) 0.98681(15) 0.38276(4) 0.0304(4) Uani 1 1 d . . . . .
N3 N 0.77711(7) 0.52703(15) 0.32000(4) 0.0321(4) Uani 1 1 d . . . . .
O1 O 0.64053(7) 0.92517(19) 0.46086(5) 0.0609(5) Uani 1 1 d . . . . .
C49 C 0.78946(8) 0.58041(18) 0.39131(5) 0.0334(5) Uani 1 1 d . . . . .
C67 C 0.77677(9) 0.28146(18) 0.34987(5) 0.0344(5) Uani 1 1 d . . . . .
C35 C 0.77538(9) 0.52288(19) 0.28484(5) 0.0353(5) Uani 1 1 d . . . . .
C15 C 0.53262(8) 0.76047(18) 0.39680(5) 0.0333(5) Uani 1 1 d . . . . .
C18 C 0.60228(8) 0.66600(17) 0.38529(6) 0.0313(4) Uani 1 1 d . . . . .
C1 C 0.56007(8) 1.09337(18) 0.36915(6) 0.0330(5) Uani 1 1 d . . . . .
C48 C 0.75627(8) 0.62592(19) 0.36441(5) 0.0340(5) Uani 1 1 d . . . . .
H48 H 0.733395 0.675968 0.369269 0.041 Uiso 1 1 calc R U . . .
C52 C 0.86196(9) 0.47566(19) 0.41638(5) 0.0349(5) Uani 1 1 d . . . . .
C40 C 0.73673(9) 0.46739(19) 0.26304(6) 0.0393(5) Uani 1 1 d . . . . .
C23 C 0.63331(8) 0.60995(19) 0.41200(6) 0.0362(5) Uani 1 1 d . . . . .
C14 C 0.50495(8) 0.85363(19) 0.39806(6) 0.0353(5) Uani 1 1 d . . . . .
H14 H 0.475769 0.844454 0.405524 0.042 Uiso 1 1 calc R U . . .
C47 C 0.75263(8) 0.60640(18) 0.33074(6) 0.0343(5) Uani 1 1 d . . . . .
C19 C 0.59632(8) 0.63331(18) 0.35214(6) 0.0344(5) Uani 1 1 d . . . . .
C13 C 0.51503(8) 0.95734(19) 0.38975(5) 0.0333(5) Uani 1 1 d . . . . .
C51 C 0.79102(10) 0.6273(2) 0.42504(6) 0.0433(6) Uani 1 1 d . . . . .
H51A H 0.770783 0.583257 0.436015 0.065 Uiso 1 1 calc R U . . .
H51B H 0.777995 0.700861 0.422377 0.065 Uiso 1 1 calc R U . . .
H51C H 0.825293 0.628356 0.438590 0.065 Uiso 1 1 calc R U . . .
C2 C 0.57637(9) 1.18126(19) 0.38998(6) 0.0385(5) Uani 1 1 d . . . . .
C24 C 0.55899(9) 0.6863(2) 0.32363(6) 0.0422(5) Uani 1 1 d . . . . .
H24 H 0.549980 0.757094 0.331888 0.051 Uiso 1 1 calc R U . . .
C22 C 0.66021(9) 0.52309(19) 0.40419(7) 0.0413(6) Uani 1 1 d . . . . .
H22 H 0.681563 0.484008 0.421693 0.050 Uiso 1 1 calc R U . . .
C36 C 0.81337(10) 0.5734(2) 0.27380(6) 0.0431(6) Uani 1 1 d . . . . .
C27 C 0.63652(9) 0.6366(2) 0.44813(6) 0.0426(6) Uani 1 1 d . . . . .
H27 H 0.617242 0.704046 0.448691 0.051 Uiso 1 1 calc R U . . .
C33 C 0.66202(9) 0.9206(2) 0.43420(6) 0.0431(6) Uani 1 1 d . . . . .
C53 C 0.90461(9) 0.5392(2) 0.41937(6) 0.0404(5) Uani 1 1 d . . . . .
C6 C 0.54509(9) 1.1061(2) 0.33445(6) 0.0406(5) Uani 1 1 d . . . . .
C20 C 0.62447(9) 0.54633(19) 0.34623(7) 0.0413(5) Uani 1 1 d . . . . .
H20 H 0.621445 0.523515 0.324025 0.050 Uiso 1 1 calc R U . . .
C44 C 0.69522(9) 0.4101(2) 0.27399(6) 0.0428(6) Uani 1 1 d . . . . .
H44 H 0.699571 0.424448 0.298193 0.051 Uiso 1 1 calc R U . . .
C57 C 0.85996(10) 0.3929(2) 0.43863(6) 0.0444(6) Uani 1 1 d . . . . .
C37 C 0.81118(11) 0.5691(2) 0.24008(6) 0.0492(6) Uani 1 1 d . . . . .
H37 H 0.836032 0.603981 0.231986 0.059 Uiso 1 1 calc R U . . .
C66 C 0.79770(10) 0.1834(2) 0.34874(6) 0.0425(6) Uani 1 1 d . . . . .
H66 H 0.778166 0.122343 0.350667 0.051 Uiso 1 1 calc R U . . .
C17 C 0.50837(9) 0.6548(2) 0.40085(7) 0.0449(6) Uani 1 1 d . . . . .
H17A H 0.528668 0.595549 0.396076 0.067 Uiso 1 1 calc R U . . .
H17B H 0.475435 0.651755 0.385406 0.067 Uiso 1 1 calc R U . . .
H17C H 0.505253 0.648271 0.423686 0.067 Uiso 1 1 calc R U . . .
C29 C 0.68968(10) 0.6556(3) 0.46858(7) 0.0529(7) Uani 1 1 d . . . . .
H29A H 0.689345 0.679418 0.490961 0.079 Uiso 1 1 calc R U . . .
H29B H 0.705180 0.711012 0.457843 0.079 Uiso 1 1 calc R U . . .
H29C H 0.708544 0.588587 0.470028 0.079 Uiso 1 1 calc R U . . .
C50 C 0.71939(10) 0.6803(2) 0.30620(6) 0.0455(6) Uani 1 1 d . . . . .
H50A H 0.737778 0.710169 0.291116 0.068 Uiso 1 1 calc R U . . .
H50B H 0.707989 0.738855 0.318141 0.068 Uiso 1 1 calc R U . . .
H50C H 0.690775 0.639796 0.293371 0.068 Uiso 1 1 calc R U . . .
C3 C 0.57449(10) 1.2829(2) 0.37575(8) 0.0486(6) Uani 1 1 d . . . . .
H3 H 0.585320 1.343463 0.389593 0.058 Uiso 1 1 calc R U . . .
C58 C 0.90691(10) 0.6290(2) 0.39518(7) 0.0496(6) Uani 1 1 d . . . . .
H58 H 0.877342 0.621617 0.375864 0.060 Uiso 1 1 calc R U . . .
C21 C 0.65657(9) 0.4927(2) 0.37186(7) 0.0441(6) Uani 1 1 d . . . . .
H21 H 0.676106 0.435088 0.367234 0.053 Uiso 1 1 calc R U . . .
C16 C 0.47486(9) 1.0400(2) 0.38830(8) 0.0492(6) Uani 1 1 d . . . . .
H16A H 0.486509 1.094064 0.405653 0.074 Uiso 1 1 calc R U . . .
H16B H 0.445269 1.004566 0.391805 0.074 Uiso 1 1 calc R U . . .
H16C H 0.466778 1.075030 0.366496 0.074 Uiso 1 1 calc R U . . .
C68 C 0.70029(11) 0.1982(2) 0.35488(8) 0.0530(7) Uani 1 1 d . . . . .
H68A H 0.697767 0.155513 0.334740 0.079 Uiso 1 1 calc R U . . .
H68B H 0.667073 0.218877 0.356388 0.079 Uiso 1 1 calc R U . . .
H68C H 0.716461 0.155498 0.374400 0.079 Uiso 1 1 calc R U . . .
C7 C 0.59666(10) 1.1696(2) 0.42727(7) 0.0479(6) Uani 1 1 d . . . . .
H7 H 0.594679 1.092001 0.433032 0.057 Uiso 1 1 calc R U . . .
C4 C 0.55721(10) 1.2974(2) 0.34197(8) 0.0541(7) Uani 1 1 d . . . . .
H4 H 0.554823 1.367707 0.332772 0.065 Uiso 1 1 calc R U . . .
C39 C 0.73687(11) 0.4648(2) 0.22944(6) 0.0487(6) Uani 1 1 d . . . . .
H39 H 0.711217 0.427794 0.214058 0.058 Uiso 1 1 calc R U . . .
C64 C 0.88164(10) 0.2310(2) 0.33984(7) 0.0513(7) Uani 1 1 d . . . . .
H64 H 0.911298 0.197485 0.337798 0.062 Uiso 1 1 calc R U . . .
C30 C 0.71871(10) 0.9153(2) 0.37851(9) 0.0545(7) Uani 1 1 d . . . . .
H30 H 0.743127 0.912147 0.366276 0.065 Uiso 1 1 calc R U . . .
C38 C 0.77364(12) 0.5152(2) 0.21828(6) 0.0541(7) Uani 1 1 d . . . . .
H38 H 0.772986 0.512650 0.195368 0.065 Uiso 1 1 calc R U . . .
C41 C 0.85574(10) 0.6338(3) 0.29713(7) 0.0514(7) Uani 1 1 d . . . . .
H41 H 0.858990 0.604692 0.319980 0.062 Uiso 1 1 calc R U . . .
C10 C 0.53052(12) 1.0110(2) 0.31104(7) 0.0559(7) Uani 1 1 d . . . . .
H10 H 0.543497 0.944592 0.323847 0.067 Uiso 1 1 calc R U . . .
C32 C 0.71138(10) 0.9327(2) 0.43772(8) 0.0563(8) Uani 1 1 d . . . . .
H32 H 0.731294 0.946188 0.459490 0.068 Uiso 1 1 calc R U . . .
C65 C 0.84699(10) 0.1632(2) 0.34488(7) 0.0498(7) Uani 1 1 d . . . . .
H65 H 0.856322 0.089569 0.346121 0.060 Uiso 1 1 calc R U . . .
C5 C 0.54340(11) 1.2093(2) 0.32157(7) 0.0524(7) Uani 1 1 d . . . . .
H5 H 0.532511 1.219554 0.298232 0.063 Uiso 1 1 calc R U . . .
C25 C 0.57797(11) 0.7088(3) 0.29334(7) 0.0580(7) Uani 1 1 d . . . . .
H25A H 0.608036 0.752651 0.299746 0.087 Uiso 1 1 calc R U . . .
H25B H 0.552627 0.747499 0.276788 0.087 Uiso 1 1 calc R U . . .
H25C H 0.585551 0.640656 0.283870 0.087 Uiso 1 1 calc R U . . .
C45 C 0.69736(11) 0.2882(2) 0.26913(7) 0.0553(7) Uani 1 1 d . . . . .
H45A H 0.671069 0.253471 0.277119 0.083 Uiso 1 1 calc R U . . .
H45B H 0.729616 0.260913 0.281665 0.083 Uiso 1 1 calc R U . . .
H45C H 0.692749 0.272227 0.245484 0.083 Uiso 1 1 calc R U . . .
C61 C 0.81431(13) 0.3239(3) 0.43651(7) 0.0622(9) Uani 1 1 d . . . . .
H61 H 0.789645 0.341383 0.415181 0.075 Uiso 1 1 calc R U . . .
C55 C 0.94408(11) 0.4374(3) 0.46832(7) 0.0568(8) Uani 1 1 d . . . . .
H55 H 0.972139 0.424669 0.486323 0.068 Uiso 1 1 calc R U . . .
C54 C 0.94510(10) 0.5181(3) 0.44606(7) 0.0527(7) Uani 1 1 d . . . . .
H54 H 0.974127 0.560598 0.448886 0.063 Uiso 1 1 calc R U . . .
C31 C 0.73645(10) 0.9270(2) 0.41125(9) 0.0598(8) Uani 1 1 d . . . . .
H31 H 0.771475 0.932499 0.418435 0.072 Uiso 1 1 calc R U . . .
C46 C 0.64414(11) 0.4523(3) 0.25524(7) 0.0606(8) Uani 1 1 d . . . . .
H46A H 0.638278 0.435213 0.231579 0.091 Uiso 1 1 calc R U . . .
H46B H 0.642976 0.530422 0.258051 0.091 Uiso 1 1 calc R U . . .
H46C H 0.618550 0.418313 0.264108 0.091 Uiso 1 1 calc R U . . .
C28 C 0.61325(11) 0.5465(3) 0.46456(8) 0.0599(8) Uani 1 1 d . . . . .
H28A H 0.633352 0.481261 0.466128 0.090 Uiso 1 1 calc R U . . .
H28B H 0.579637 0.531879 0.451134 0.090 Uiso 1 1 calc R U . . .
H28C H 0.611953 0.569180 0.486868 0.090 Uiso 1 1 calc R U . . .
C56 C 0.90236(12) 0.3751(2) 0.46455(6) 0.0562(7) Uani 1 1 d . . . . .
H56 H 0.902253 0.318506 0.479868 0.067 Uiso 1 1 calc R U . . .
C9 C 0.65122(12) 1.2033(3) 0.43760(8) 0.0644(8) Uani 1 1 d . . . . .
H9A H 0.654200 1.278832 0.431688 0.097 Uiso 1 1 calc R U . . .
H9B H 0.670359 1.158261 0.426081 0.097 Uiso 1 1 calc R U . . .
H9C H 0.663976 1.194390 0.461651 0.097 Uiso 1 1 calc R U . . .
C26 C 0.51158(12) 0.6196(4) 0.31351(9) 0.0792(12) Uani 1 1 d . . . . .
H26A H 0.518654 0.551238 0.303960 0.119 Uiso 1 1 calc R U . . .
H26B H 0.486569 0.659272 0.296980 0.119 Uiso 1 1 calc R U . . .
H26C H 0.499119 0.605569 0.333086 0.119 Uiso 1 1 calc R U . . .
C59 C 0.95278(12) 0.6221(3) 0.38183(8) 0.0629(8) Uani 1 1 d . . . . .
H59A H 0.982504 0.626917 0.400307 0.094 Uiso 1 1 calc R U . . .
H59B H 0.952567 0.681377 0.366301 0.094 Uiso 1 1 calc R U . . .
H59C H 0.952767 0.553403 0.370283 0.094 Uiso 1 1 calc R U . . .
C8 C 0.56666(14) 1.2342(3) 0.44672(8) 0.0710(9) Uani 1 1 d . . . . .
H8A H 0.579563 1.220450 0.470530 0.107 Uiso 1 1 calc R U . . .
H8B H 0.531837 1.212353 0.439752 0.107 Uiso 1 1 calc R U . . .
H8C H 0.569384 1.311035 0.442311 0.107 Uiso 1 1 calc R U . . .
C34 C 0.67199(15) 0.9456(4) 0.49345(8) 0.0862(12) Uani 1 1 d . . . . .
H34A H 0.688553 1.015065 0.493530 0.129 Uiso 1 1 calc R U . . .
H34B H 0.696887 0.888549 0.499362 0.129 Uiso 1 1 calc R U . . .
H34C H 0.651947 0.947014 0.509653 0.129 Uiso 1 1 calc R U . . .
C63 C 0.79055(14) 0.3503(3) 0.46518(8) 0.0794(11) Uani 1 1 d . . . . .
H63A H 0.760884 0.306016 0.463124 0.119 Uiso 1 1 calc R U . . .
H63B H 0.781377 0.426459 0.464209 0.119 Uiso 1 1 calc R U . . .
H63C H 0.814267 0.335080 0.486449 0.119 Uiso 1 1 calc R U . . .
C60 C 0.90423(14) 0.7403(3) 0.41052(11) 0.0823(12) Uani 1 1 d . . . . .
H60A H 0.875177 0.743757 0.419632 0.123 Uiso 1 1 calc R U . . .
H60B H 0.901548 0.795629 0.393393 0.123 Uiso 1 1 calc R U . . .
H60C H 0.934240 0.752643 0.428335 0.123 Uiso 1 1 calc R U . . .
C43 C 0.90546(12) 0.6161(4) 0.28875(9) 0.0792(11) Uani 1 1 d . . . . .
H43A H 0.910531 0.538992 0.286016 0.119 Uiso 1 1 calc R U . . .
H43B H 0.932234 0.644148 0.306807 0.119 Uiso 1 1 calc R U . . .
H43C H 0.905449 0.653729 0.268076 0.119 Uiso 1 1 calc R U . . .
C42 C 0.84491(15) 0.7529(3) 0.29821(12) 0.0891(12) Uani 1 1 d . . . . .
H42A H 0.839650 0.783400 0.275879 0.134 Uiso 1 1 calc R U . . .
H42B H 0.872983 0.788979 0.313292 0.134 Uiso 1 1 calc R U . . .
H42C H 0.815077 0.763395 0.306152 0.134 Uiso 1 1 calc R U . . .
C62 C 0.82596(19) 0.2045(3) 0.43624(9) 0.0973(16) Uani 1 1 d . . . . .
H62A H 0.846926 0.183377 0.457956 0.146 Uiso 1 1 calc R U . . .
H62B H 0.843391 0.189880 0.419033 0.146 Uiso 1 1 calc R U . . .
H62C H 0.795057 0.163238 0.431548 0.146 Uiso 1 1 calc R U . . .
C12 C 0.55361(17) 1.0172(3) 0.28173(8) 0.0881(13) Uani 1 1 d . . . . .
H12A H 0.539809 1.078759 0.267750 0.132 Uiso 1 1 calc R U . . .
H12B H 0.546360 0.950895 0.268670 0.132 Uiso 1 1 calc R U . . .
H12C H 0.589529 1.025811 0.289882 0.132 Uiso 1 1 calc R U . . .
C11 C 0.47464(15) 0.9992(4) 0.29894(11) 0.1007(15) Uani 1 1 d . . . . .
H11A H 0.460495 0.990559 0.318050 0.151 Uiso 1 1 calc R U . . .
H11B H 0.466722 0.935972 0.284540 0.151 Uiso 1 1 calc R U . . .
H11C H 0.460698 1.063584 0.286439 0.151 Uiso 1 1 calc R U . . .

loop_
_atom_site_aniso_label
_atom_site_aniso_U_11
_atom_site_aniso_U_22
_atom_site_aniso_U_33
_atom_site_aniso_U_23
_atom_site_aniso_U_13
_atom_site_aniso_U_12
Al2 0.0328(3) 0.0309(3) 0.0264(3) 0.0000(2) 0.0072(2) 0.0031(3)
S1 0.0443(3) 0.0466(3) 0.0551(4) -0.0011(3) 0.0253(3) -0.0038(3)
S2 0.0395(3) 0.0529(4) 0.0557(4) -0.0020(3) 0.0187(3) 0.0074(3)
Al1 0.0275(3) 0.0297(3) 0.0316(3) -0.0011(3) 0.0062(2) -0.0002(2)
O2 0.0445(9) 0.0299(8) 0.0510(10) -0.0015(7) 0.0191(8) -0.0003(7)
N4 0.0324(9) 0.0315(9) 0.0278(9) 0.0002(7) 0.0068(7) -0.0017(7)
N2 0.0314(9) 0.0276(9) 0.0307(9) -0.0002(7) 0.0082(7) 0.0011(7)
N1 0.0315(9) 0.0298(9) 0.0284(9) -0.0025(7) 0.0045(7) -0.0011(7)
N3 0.0362(9) 0.0354(10) 0.0252(9) 0.0000(7) 0.0088(7) 0.0025(8)
O1 0.0534(11) 0.0814(15) 0.0381(10) -0.0103(10) -0.0062(8) -0.0001(10)
C49 0.0368(11) 0.0342(11) 0.0323(11) -0.0025(9) 0.0148(9) -0.0041(9)
C67 0.0403(12) 0.0338(12) 0.0292(11) -0.0007(9) 0.0089(9) 0.0031(9)
C35 0.0432(12) 0.0374(12) 0.0246(10) 0.0041(9) 0.0074(9) 0.0120(10)
C15 0.0360(11) 0.0323(11) 0.0320(11) 0.0005(9) 0.0096(9) -0.0031(9)
C18 0.0303(10) 0.0251(10) 0.0396(12) 0.0026(9) 0.0112(9) -0.0009(8)
C1 0.0313(10) 0.0289(11) 0.0389(12) -0.0013(9) 0.0089(9) 0.0038(9)
C48 0.0353(11) 0.0348(12) 0.0340(11) -0.0019(9) 0.0127(9) 0.0033(9)
C52 0.0398(12) 0.0353(12) 0.0273(11) -0.0067(9) 0.0044(9) 0.0006(9)
C40 0.0500(14) 0.0352(12) 0.0306(11) 0.0030(9) 0.0066(10) 0.0106(10)
C23 0.0341(11) 0.0334(12) 0.0417(12) 0.0053(10) 0.0107(10) -0.0012(9)
C14 0.0300(11) 0.0396(12) 0.0394(12) -0.0015(10) 0.0145(9) 0.0005(9)
C47 0.0369(11) 0.0310(11) 0.0362(12) 0.0037(9) 0.0114(9) 0.0033(9)
C19 0.0378(11) 0.0283(11) 0.0387(12) -0.0022(9) 0.0124(9) -0.0031(9)
C13 0.0301(10) 0.0363(12) 0.0333(11) -0.0054(9) 0.0074(9) 0.0024(9)
C51 0.0525(14) 0.0471(14) 0.0344(12) -0.0075(11) 0.0189(11) -0.0017(11)
C2 0.0369(12) 0.0319(12) 0.0486(14) -0.0050(10) 0.0145(10) -0.0023(9)
C24 0.0469(13) 0.0417(13) 0.0376(12) -0.0063(10) 0.0099(11) 0.0029(11)
C22 0.0362(12) 0.0294(11) 0.0574(15) 0.0067(11) 0.0100(11) 0.0036(9)
C36 0.0526(14) 0.0431(14) 0.0369(12) 0.0073(11) 0.0172(11) 0.0072(11)
C27 0.0446(13) 0.0446(14) 0.0385(13) 0.0110(11) 0.0105(10) 0.0067(11)
C33 0.0408(13) 0.0395(13) 0.0420(13) -0.0027(11) -0.0021(11) 0.0008(10)
C53 0.0390(12) 0.0430(13) 0.0379(12) -0.0105(10) 0.0075(10) -0.0008(10)
C6 0.0426(13) 0.0372(13) 0.0402(13) 0.0046(10) 0.0072(10) 0.0052(10)
C20 0.0459(13) 0.0308(12) 0.0500(14) -0.0076(10) 0.0173(11) -0.0036(10)
C44 0.0444(13) 0.0479(14) 0.0327(12) -0.0043(11) 0.0038(10) 0.0029(11)
C57 0.0587(15) 0.0409(13) 0.0292(11) 0.0019(10) 0.0030(11) -0.0008(12)
C37 0.0661(17) 0.0504(15) 0.0354(13) 0.0102(11) 0.0207(12) 0.0073(13)
C66 0.0483(14) 0.0343(12) 0.0410(13) -0.0055(10) 0.0044(11) 0.0058(10)
C17 0.0407(13) 0.0390(13) 0.0573(16) 0.0044(12) 0.0170(12) -0.0051(10)
C29 0.0493(15) 0.0625(18) 0.0424(14) 0.0051(13) 0.0032(12) 0.0068(13)
C50 0.0514(15) 0.0439(14) 0.0386(13) 0.0041(11) 0.0069(11) 0.0147(12)
C3 0.0465(14) 0.0297(12) 0.0713(19) -0.0051(12) 0.0181(13) -0.0014(10)
C58 0.0436(14) 0.0462(15) 0.0569(16) 0.0009(12) 0.0087(12) -0.0134(11)
C21 0.0403(13) 0.0295(12) 0.0665(17) -0.0039(11) 0.0211(12) 0.0002(10)
C16 0.0378(13) 0.0405(14) 0.0725(18) -0.0030(13) 0.0196(12) 0.0068(11)
C68 0.0526(15) 0.0360(13) 0.074(2) -0.0029(13) 0.0234(14) -0.0057(12)
C7 0.0582(16) 0.0373(13) 0.0461(14) -0.0132(11) 0.0097(12) -0.0049(12)
C4 0.0521(15) 0.0349(14) 0.076(2) 0.0182(13) 0.0171(14) 0.0026(12)
C39 0.0685(18) 0.0451(15) 0.0293(12) -0.0007(11) 0.0066(12) 0.0073(13)
C64 0.0427(14) 0.0562(17) 0.0520(16) -0.0093(13) 0.0064(12) 0.0186(13)
C30 0.0349(13) 0.0406(14) 0.094(2) 0.0129(15) 0.0264(14) -0.0001(11)
C38 0.082(2) 0.0512(16) 0.0308(13) 0.0055(12) 0.0176(13) 0.0125(15)
C41 0.0499(15) 0.0694(19) 0.0378(13) 0.0090(13) 0.0161(11) -0.0026(13)
C10 0.077(2) 0.0458(15) 0.0353(13) 0.0012(12) -0.0030(13) 0.0053(14)
C32 0.0397(14) 0.0466(15) 0.0678(19) 0.0016(14) -0.0138(13) -0.0019(12)
C65 0.0535(16) 0.0407(14) 0.0507(15) -0.0081(12) 0.0048(12) 0.0146(12)
C5 0.0569(16) 0.0460(15) 0.0525(16) 0.0143(13) 0.0108(13) 0.0049(13)
C25 0.0580(17) 0.070(2) 0.0471(16) 0.0030(14) 0.0148(13) -0.0029(15)
C45 0.0602(17) 0.0500(16) 0.0526(16) -0.0051(13) 0.0084(13) -0.0024(13)
C61 0.084(2) 0.0601(18) 0.0332(13) 0.0141(13) -0.0023(14) -0.0286(16)
C55 0.0532(16) 0.074(2) 0.0331(13) -0.0105(13) -0.0073(12) 0.0155(15)
C54 0.0400(13) 0.0714(19) 0.0412(14) -0.0165(14) 0.0002(11) 0.0024(13)
C31 0.0298(12) 0.0482(16) 0.098(3) 0.0146(16) 0.0094(14) 0.0008(11)
C46 0.0512(16) 0.074(2) 0.0510(16) -0.0069(15) 0.0034(13) 0.0114(15)
C28 0.0594(17) 0.0659(19) 0.0554(17) 0.0265(15) 0.0167(14) 0.0006(15)
C56 0.076(2) 0.0546(17) 0.0296(13) 0.0008(12) -0.0024(13) 0.0080(15)
C9 0.0591(18) 0.0565(18) 0.068(2) -0.0138(15) -0.0018(15) -0.0076(15)
C26 0.0486(17) 0.119(3) 0.062(2) 0.023(2) -0.0005(15) -0.0195(19)
C59 0.0624(18) 0.071(2) 0.0609(18) -0.0060(16) 0.0260(15) -0.0152(16)
C8 0.086(2) 0.073(2) 0.0567(19) -0.0300(17) 0.0231(17) -0.0064(18)
C34 0.085(3) 0.111(3) 0.0423(17) -0.0189(19) -0.0207(17) 0.003(2)
C63 0.085(2) 0.098(3) 0.0556(19) 0.0166(19) 0.0180(17) -0.033(2)
C60 0.085(2) 0.0470(18) 0.132(3) -0.001(2) 0.061(2) -0.0105(17)
C43 0.0574(19) 0.116(3) 0.070(2) 0.011(2) 0.0278(17) -0.011(2)
C42 0.080(3) 0.062(2) 0.117(3) -0.015(2) 0.010(2) -0.0140(19)
C62 0.164(4) 0.059(2) 0.052(2) 0.0104(17) -0.004(2) -0.035(2)
C12 0.133(4) 0.084(3) 0.0480(18) -0.0030(18) 0.024(2) 0.020(3)
C11 0.086(3) 0.115(4) 0.087(3) -0.036(3) -0.005(2) -0.027(3)

loop_
_atom_type_symbol
_atom_type_description
_atom_type_scat_dispersion_real
_atom_type_scat_dispersion_imag
_atom_type_scat_source
C C 0.0181 0.0091 'International Tables Vol C Tables 4.2.6.8 and 6.1.1.4'
H H 0.0000 0.0000 'International Tables Vol C Tables 4.2.6.8 and 6.1.1.4'
Al Al 0.2130 0.2455 'International Tables Vol C Tables 4.2.6.8 and 6.1.1.4'
N N 0.0311 0.0180 'International Tables Vol C Tables 4.2.6.8 and 6.1.1.4'
O O 0.0492 0.0322 'International Tables Vol C Tables 4.2.6.8 and 6.1.1.4'
S S 0.3331 0.5567 'International Tables Vol C Tables 4.2.6.8 and 6.1.1.4'

loop_
_geom_angle_atom_site_label_1
_geom_angle_atom_site_label_2
_geom_angle_atom_site_label_3
_geom_angle
_geom_angle_site_symmetry_1
_geom_angle_site_symmetry_3
_geom_angle_publ_flag
N4 Al2 S2 114.32(6) . . ?
N4 Al2 C67 113.07(9) . . ?
N3 Al2 S2 111.55(7) . . ?
N3 Al2 N4 96.40(8) . . ?
N3 Al2 C67 118.00(9) . . ?
C67 Al2 S2 103.96(7) . . ?
C30 S1 Al1 103.93(11) . . ?
C64 S2 Al2 103.34(10) . . ?
N2 Al1 S1 114.89(6) . . ?
N2 Al1 C33 113.50(10) . . ?
N1 Al1 S1 113.02(7) . . ?
N1 Al1 N2 96.89(8) . . ?
N1 Al1 C33 115.62(10) . . ?
C33 Al1 S1 103.47(9) . . ?
C67 O2 C68 118.78(19) . . ?
C49 N4 Al2 121.66(15) . . ?
C49 N4 C52 118.64(18) . . ?
C52 N4 Al2 119.59(14) . . ?
C15 N2 Al1 122.50(15) . . ?
C15 N2 C18 120.70(18) . . ?
C18 N2 Al1 116.79(13) . . ?
C1 N1 Al1 121.58(14) . . ?
C13 N1 Al1 120.93(15) . . ?
C13 N1 C1 117.44(18) . . ?
C35 N3 Al2 119.70(14) . . ?
C47 N3 Al2 122.02(15) . . ?
C47 N3 C35 118.22(18) . . ?
C33 O1 C34 118.4(3) . . ?
N4 C49 C48 123.3(2) . . ?
N4 C49 C51 119.9(2) . . ?
C48 C49 C51 116.8(2) . . ?
O2 C67 Al2 113.67(15) . . ?
C66 C67 Al2 124.31(19) . . ?
C66 C67 O2 122.0(2) . . ?
C40 C35 N3 119.5(2) . . ?
C40 C35 C36 121.9(2) . . ?
C36 C35 N3 118.6(2) . . ?
N2 C15 C14 122.2(2) . . ?
N2 C15 C17 121.1(2) . . ?
C14 C15 C17 116.7(2) . . ?
C23 C18 N2 119.9(2) . . ?
C19 C18 N2 118.18(19) . . ?
C19 C18 C23 121.8(2) . . ?
C2 C1 N1 120.8(2) . . ?
C2 C1 C6 120.9(2) . . ?
C6 C1 N1 118.3(2) . . ?
C49 C48 H48 116.4 . . ?
C49 C48 C47 127.1(2) . . ?
C47 C48 H48 116.4 . . ?
C53 C52 N4 117.3(2) . . ?
C57 C52 N4 120.6(2) . . ?
C57 C52 C53 122.1(2) . . ?
C35 C40 C44 123.7(2) . . ?
C39 C40 C35 117.4(2) . . ?
C39 C40 C44 118.9(2) . . ?
C18 C23 C27 122.9(2) . . ?
C22 C23 C18 117.2(2) . . ?
C22 C23 C27 119.9(2) . . ?
C15 C14 H14 116.1 . . ?
C13 C14 C15 127.8(2) . . ?
C13 C14 H14 116.1 . . ?
N3 C47 C48 123.2(2) . . ?
N3 C47 C50 120.1(2) . . ?
C48 C47 C50 116.7(2) . . ?
C18 C19 C24 121.9(2) . . ?
C20 C19 C18 117.7(2) . . ?
C20 C19 C24 120.3(2) . . ?
N1 C13 C14 123.7(2) . . ?
N1 C13 C16 119.7(2) . . ?
C14 C13 C16 116.6(2) . . ?
C49 C51 H51A 109.5 . . ?
C49 C51 H51B 109.5 . . ?
C49 C51 H51C 109.5 . . ?
H51A C51 H51B 109.5 . . ?
H51A C51 H51C 109.5 . . ?
H51B C51 H51C 109.5 . . ?
C1 C2 C7 122.6(2) . . ?
C3 C2 C1 118.4(2) . . ?
C3 C2 C7 119.1(2) . . ?
C19 C24 H24 107.3 . . ?
C19 C24 C26 110.8(2) . . ?
C25 C24 C19 114.6(2) . . ?
C25 C24 H24 107.3 . . ?
C25 C24 C26 109.4(2) . . ?
C26 C24 H24 107.3 . . ?
C23 C22 H22 119.1 . . ?
C21 C22 C23 121.9(2) . . ?
C21 C22 H22 119.1 . . ?
C35 C36 C41 122.7(2) . . ?
C37 C36 C35 118.0(2) . . ?
C37 C36 C41 119.4(2) . . ?
C23 C27 H27 108.0 . . ?
C23 C27 C29 112.9(2) . . ?
C23 C27 C28 110.8(2) . . ?
C29 C27 H27 108.0 . . ?
C29 C27 C28 108.9(2) . . ?
C28 C27 H27 108.0 . . ?
O1 C33 Al1 112.20(17) . . ?
C32 C33 Al1 125.0(2) . . ?
C32 C33 O1 122.8(2) . . ?
C52 C53 C58 122.2(2) . . ?
C54 C53 C52 117.4(3) . . ?
C54 C53 C58 120.4(2) . . ?
C1 C6 C10 122.1(2) . . ?
C5 C6 C1 118.3(2) . . ?
C5 C6 C10 119.6(2) . . ?
C19 C20 H20 119.2 . . ?
C21 C20 C19 121.5(2) . . ?
C21 C20 H20 119.2 . . ?
C40 C44 H44 108.1 . . ?
C40 C44 C45 111.4(2) . . ?
C40 C44 C46 111.5(2) . . ?
C45 C44 H44 108.1 . . ?
C45 C44 C46 109.5(2) . . ?
C46 C44 H44 108.1 . . ?
C52 C57 C61 123.5(2) . . ?
C52 C57 C56 117.3(3) . . ?
C56 C57 C61 119.1(2) . . ?
C36 C37 H37 119.5 . . ?
C38 C37 C36 121.1(3) . . ?
C38 C37 H37 119.5 . . ?
C67 C66 H66 117.0 . . ?
C67 C66 C65 126.1(3) . . ?
C65 C66 H66 117.0 . . ?
C15 C17 H17A 109.5 . . ?
C15 C17 H17B 109.5 . . ?
C15 C17 H17C 109.5 . . ?
H17A C17 H17B 109.5 . . ?
H17A C17 H17C 109.5 . . ?
H17B C17 H17C 109.5 . . ?
C27 C29 H29A 109.5 . . ?
C27 C29 H29B 109.5 . . ?
C27 C29 H29C 109.5 . . ?
H29A C29 H29B 109.5 . . ?
H29A C29 H29C 109.5 . . ?
H29B C29 H29C 109.5 . . ?
C47 C50 H50A 109.5 . . ?
C47 C50 H50B 109.5 . . ?
C47 C50 H50C 109.5 . . ?
H50A C50 H50B 109.5 . . ?
H50A C50 H50C 109.5 . . ?
H50B C50 H50C 109.5 . . ?
C2 C3 H3 119.4 . . ?
C4 C3 C2 121.3(3) . . ?
C4 C3 H3 119.4 . . ?
C53 C58 H58 107.5 . . ?
C53 C58 C59 112.5(2) . . ?
C53 C58 C60 111.9(3) . . ?
C59 C58 H58 107.5 . . ?
C59 C58 C60 109.8(2) . . ?
C60 C58 H58 107.5 . . ?
C22 C21 C20 119.7(2) . . ?
C22 C21 H21 120.1 . . ?
C20 C21 H21 120.1 . . ?
C13 C16 H16A 109.5 . . ?
C13 C16 H16B 109.5 . . ?
C13 C16 H16C 109.5 . . ?
H16A C16 H16B 109.5 . . ?
H16A C16 H16C 109.5 . . ?
H16B C16 H16C 109.5 . . ?
O2 C68 H68A 109.5 . . ?
O2 C68 H68B 109.5 . . ?
O2 C68 H68C 109.5 . . ?
H68A C68 H68B 109.5 . . ?
H68A C68 H68C 109.5 . . ?
H68B C68 H68C 109.5 . . ?
C2 C7 H7 108.0 . . ?
C2 C7 C9 110.3(2) . . ?
C2 C7 C8 112.2(2) . . ?
C9 C7 H7 108.0 . . ?
C8 C7 H7 108.0 . . ?
C8 C7 C9 110.3(2) . . ?
C3 C4 H4 120.2 . . ?
C3 C4 C5 119.7(2) . . ?
C5 C4 H4 120.2 . . ?
C40 C39 H39 119.4 . . ?
C38 C39 C40 121.1(3) . . ?
C38 C39 H39 119.4 . . ?
S2 C64 H64 114.8 . . ?
C65 C64 S2 130.5(2) . . ?
C65 C64 H64 114.8 . . ?
S1 C30 H30 114.9 . . ?
C31 C30 S1 130.2(2) . . ?
C31 C30 H30 114.9 . . ?
C37 C38 C39 120.5(2) . . ?
C37 C38 H38 119.8 . . ?
C39 C38 H38 119.8 . . ?
C36 C41 H41 107.2 . . ?
C36 C41 C43 112.7(3) . . ?
C43 C41 H41 107.2 . . ?
C42 C41 C36 111.8(3) . . ?
C42 C41 H41 107.2 . . ?
C42 C41 C43 110.3(3) . . ?
C6 C10 H10 107.4 . . ?
C12 C10 C6 112.1(3) . . ?
C12 C10 H10 107.4 . . ?
C12 C10 C11 110.4(3) . . ?
C11 C10 C6 111.9(3) . . ?
C11 C10 H10 107.4 . . ?
C33 C32 H32 117.1 . . ?
C33 C32 C31 125.9(3) . . ?
C31 C32 H32 117.1 . . ?
C66 C65 H65 114.6 . . ?
C64 C65 C66 130.8(3) . . ?
C64 C65 H65 114.6 . . ?
C6 C5 H5 119.3 . . ?
C4 C5 C6 121.3(3) . . ?
C4 C5 H5 119.3 . . ?
C24 C25 H25A 109.5 . . ?
C24 C25 H25B 109.5 . . ?
C24 C25 H25C 109.5 . . ?
H25A C25 H25B 109.5 . . ?
H25A C25 H25C 109.5 . . ?
H25B C25 H25C 109.5 . . ?
C44 C45 H45A 109.5 . . ?
C44 C45 H45B 109.5 . . ?
C44 C45 H45C 109.5 . . ?
H45A C45 H45B 109.5 . . ?
H45A C45 H45C 109.5 . . ?
H45B C45 H45C 109.5 . . ?
C57 C61 H61 107.8 . . ?
C57 C61 C63 110.8(2) . . ?
C63 C61 H61 107.8 . . ?
C62 C61 C57 112.0(3) . . ?
C62 C61 H61 107.8 . . ?
C62 C61 C63 110.4(3) . . ?
C54 C55 H55 120.1 . . ?
C54 C55 C56 119.9(2) . . ?
C56 C55 H55 120.1 . . ?
C53 C54 H54 119.2 . . ?
C55 C54 C53 121.7(3) . . ?
C55 C54 H54 119.2 . . ?
C30 C31 C32 131.0(3) . . ?
C30 C31 H31 114.5 . . ?
C32 C31 H31 114.5 . . ?
C44 C46 H46A 109.5 . . ?
C44 C46 H46B 109.5 . . ?
C44 C46 H46C 109.5 . . ?
H46A C46 H46B 109.5 . . ?
H46A C46 H46C 109.5 . . ?
H46B C46 H46C 109.5 . . ?
C27 C28 H28A 109.5 . . ?
C27 C28 H28B 109.5 . . ?
C27 C28 H28C 109.5 . . ?
H28A C28 H28B 109.5 . . ?
H28A C28 H28C 109.5 . . ?
H28B C28 H28C 109.5 . . ?
C57 C56 H56 119.2 . . ?
C55 C56 C57 121.6(3) . . ?
C55 C56 H56 119.2 . . ?
C7 C9 H9A 109.5 . . ?
C7 C9 H9B 109.5 . . ?
C7 C9 H9C 109.5 . . ?
H9A C9 H9B 109.5 . . ?
H9A C9 H9C 109.5 . . ?
H9B C9 H9C 109.5 . . ?
C24 C26 H26A 109.5 . . ?
C24 C26 H26B 109.5 . . ?
C24 C26 H26C 109.5 . . ?
H26A C26 H26B 109.5 . . ?
H26A C26 H26C 109.5 . . ?
H26B C26 H26C 109.5 . . ?
C58 C59 H59A 109.5 . . ?
C58 C59 H59B 109.5 . . ?
C58 C59 H59C 109.5 . . ?
H59A C59 H59B 109.5 . . ?
H59A C59 H59C 109.5 . . ?
H59B C59 H59C 109.5 . . ?
C7 C8 H8A 109.5 . . ?
C7 C8 H8B 109.5 . . ?
C7 C8 H8C 109.5 . . ?
H8A C8 H8B 109.5 . . ?
H8A C8 H8C 109.5 . . ?
H8B C8 H8C 109.5 . . ?
O1 C34 H34A 109.5 . . ?
O1 C34 H34B 109.5 . . ?
O1 C34 H34C 109.5 . . ?
H34A C34 H34B 109.5 . . ?
H34A C34 H34C 109.5 . . ?
H34B C34 H34C 109.5 . . ?
C61 C63 H63A 109.5 . . ?
C61 C63 H63B 109.5 . . ?
C61 C63 H63C 109.5 . . ?
H63A C63 H63B 109.5 . . ?
H63A C63 H63C 109.5 . . ?
H63B C63 H63C 109.5 . . ?
C58 C60 H60A 109.5 . . ?
C58 C60 H60B 109.5 . . ?
C58 C60 H60C 109.5 . . ?
H60A C60 H60B 109.5 . . ?
H60A C60 H60C 109.5 . . ?
H60B C60 H60C 109.5 . . ?
C41 C43 H43A 109.5 . . ?
C41 C43 H43B 109.5 . . ?
C41 C43 H43C 109.5 . . ?
H43A C43 H43B 109.5 . . ?
H43A C43 H43C 109.5 . . ?
H43B C43 H43C 109.5 . . ?
C41 C42 H42A 109.5 . . ?
C41 C42 H42B 109.5 . . ?
C41 C42 H42C 109.5 . . ?
H42A C42 H42B 109.5 . . ?
H42A C42 H42C 109.5 . . ?
H42B C42 H42C 109.5 . . ?
C61 C62 H62A 109.5 . . ?
C61 C62 H62B 109.5 . . ?
C61 C62 H62C 109.5 . . ?
H62A C62 H62B 109.5 . . ?
H62A C62 H62C 109.5 . . ?
H62B C62 H62C 109.5 . . ?
C10 C12 H12A 109.5 . . ?
C10 C12 H12B 109.5 . . ?
C10 C12 H12C 109.5 . . ?
H12A C12 H12B 109.5 . . ?
H12A C12 H12C 109.5 . . ?
H12B C12 H12C 109.5 . . ?
C10 C11 H11A 109.5 . . ?
C10 C11 H11B 109.5 . . ?
C10 C11 H11C 109.5 . . ?
H11A C11 H11B 109.5 . . ?
H11A C11 H11C 109.5 . . ?
H11B C11 H11C 109.5 . . ?

loop_
_geom_bond_atom_site_label_1
_geom_bond_atom_site_label_2
_geom_bond_distance
_geom_bond_site_symmetry_2
_geom_bond_publ_flag
Al2 S2 2.2281(9) . ?
Al2 N4 1.8968(19) . ?
Al2 N3 1.8924(19) . ?
Al2 C67 1.956(2) . ?
S1 Al1 2.2317(9) . ?
S1 C30 1.750(3) . ?
S2 C64 1.753(3) . ?
Al1 N2 1.8981(19) . ?
Al1 N1 1.8863(19) . ?
Al1 C33 1.954(2) . ?
O2 C67 1.392(3) . ?
O2 C68 1.431(3) . ?
N4 C49 1.350(3) . ?
N4 C52 1.453(3) . ?
N2 C15 1.333(3) . ?
N2 C18 1.454(3) . ?
N1 C1 1.449(3) . ?
N1 C13 1.351(3) . ?
N3 C35 1.453(3) . ?
N3 C47 1.341(3) . ?
O1 C33 1.391(3) . ?
O1 C34 1.439(3) . ?
C49 C48 1.381(3) . ?
C49 C51 1.511(3) . ?
C67 C66 1.359(3) . ?
C35 C40 1.403(3) . ?
C35 C36 1.407(4) . ?
C15 C14 1.401(3) . ?
C15 C17 1.508(3) . ?
C18 C23 1.409(3) . ?
C18 C19 1.408(3) . ?
C1 C2 1.398(3) . ?
C1 C6 1.407(3) . ?
C48 H48 0.9500 . ?
C48 C47 1.401(3) . ?
C52 C53 1.409(3) . ?
C52 C57 1.395(3) . ?
C40 C44 1.526(4) . ?
C40 C39 1.400(3) . ?
C23 C22 1.401(3) . ?
C23 C27 1.521(3) . ?
C14 H14 0.9500 . ?
C14 C13 1.383(3) . ?
C47 C50 1.506(3) . ?
C19 C24 1.517(3) . ?
C19 C20 1.395(3) . ?
C13 C16 1.512(3) . ?
C51 H51A 0.9800 . ?
C51 H51B 0.9800 . ?
C51 H51C 0.9800 . ?
C2 C3 1.392(4) . ?
C2 C7 1.518(4) . ?
C24 H24 1.0000 . ?
C24 C25 1.513(4) . ?
C24 C26 1.529(4) . ?
C22 H22 0.9500 . ?
C22 C21 1.376(4) . ?
C36 C37 1.391(3) . ?
C36 C41 1.524(4) . ?
C27 H27 1.0000 . ?
C27 C29 1.531(4) . ?
C27 C28 1.540(4) . ?
C33 C32 1.357(4) . ?
C53 C58 1.516(4) . ?
C53 C54 1.394(3) . ?
C6 C10 1.521(4) . ?
C6 C5 1.387(4) . ?
C20 H20 0.9500 . ?
C20 C21 1.379(4) . ?
C44 H44 1.0000 . ?
C44 C45 1.533(4) . ?
C44 C46 1.535(4) . ?
C57 C61 1.521(4) . ?
C57 C56 1.402(4) . ?
C37 H37 0.9500 . ?
C37 C38 1.374(4) . ?
C66 H66 0.9500 . ?
C66 C65 1.448(4) . ?
C17 H17A 0.9800 . ?
C17 H17B 0.9800 . ?
C17 H17C 0.9800 . ?
C29 H29A 0.9800 . ?
C29 H29B 0.9800 . ?
C29 H29C 0.9800 . ?
C50 H50A 0.9800 . ?
C50 H50B 0.9800 . ?
C50 H50C 0.9800 . ?
C3 H3 0.9500 . ?
C3 C4 1.378(4) . ?
C58 H58 1.0000 . ?
C58 C59 1.523(4) . ?
C58 C60 1.534(4) . ?
C21 H21 0.9500 . ?
C16 H16A 0.9800 . ?
C16 H16B 0.9800 . ?
C16 H16C 0.9800 . ?
C68 H68A 0.9800 . ?
C68 H68B 0.9800 . ?
C68 H68C 0.9800 . ?
C7 H7 1.0000 . ?
C7 C9 1.533(4) . ?
C7 C8 1.532(4) . ?
C4 H4 0.9500 . ?
C4 C5 1.380(4) . ?
C39 H39 0.9500 . ?
C39 C38 1.381(4) . ?
C64 H64 0.9500 . ?
C64 C65 1.340(4) . ?
C30 H30 0.9500 . ?
C30 C31 1.335(5) . ?
C38 H38 0.9500 . ?
C41 H41 1.0000 . ?
C41 C43 1.531(4) . ?
C41 C42 1.515(5) . ?
C10 H10 1.0000 . ?
C10 C12 1.520(5) . ?
C10 C11 1.520(5) . ?
C32 H32 0.9500 . ?
C32 C31 1.450(5) . ?
C65 H65 0.9500 . ?
C5 H5 0.9500 . ?
C25 H25A 0.9800 . ?
C25 H25B 0.9800 . ?
C25 H25C 0.9800 . ?
C45 H45A 0.9800 . ?
C45 H45B 0.9800 . ?
C45 H45C 0.9800 . ?
C61 H61 1.0000 . ?
C61 C63 1.541(5) . ?
C61 C62 1.521(5) . ?
C55 H55 0.9500 . ?
C55 C54 1.371(4) . ?
C55 C56 1.375(5) . ?
C54 H54 0.9500 . ?
C31 H31 0.9500 . ?
C46 H46A 0.9800 . ?
C46 H46B 0.9800 . ?
C46 H46C 0.9800 . ?
C28 H28A 0.9800 . ?
C28 H28B 0.9800 . ?
C28 H28C 0.9800 . ?
C56 H56 0.9500 . ?
C9 H9A 0.9800 . ?
C9 H9B 0.9800 . ?
C9 H9C 0.9800 . ?
C26 H26A 0.9800 . ?
C26 H26B 0.9800 . ?
C26 H26C 0.9800 . ?
C59 H59A 0.9800 . ?
C59 H59B 0.9800 . ?
C59 H59C 0.9800 . ?
C8 H8A 0.9800 . ?
C8 H8B 0.9800 . ?
C8 H8C 0.9800 . ?
C34 H34A 0.9800 . ?
C34 H34B 0.9800 . ?
C34 H34C 0.9800 . ?
C63 H63A 0.9800 . ?
C63 H63B 0.9800 . ?
C63 H63C 0.9800 . ?
C60 H60A 0.9800 . ?
C60 H60B 0.9800 . ?
C60 H60C 0.9800 . ?
C43 H43A 0.9800 . ?
C43 H43B 0.9800 . ?
C43 H43C 0.9800 . ?
C42 H42A 0.9800 . ?
C42 H42B 0.9800 . ?
C42 H42C 0.9800 . ?
C62 H62A 0.9800 . ?
C62 H62B 0.9800 . ?
C62 H62C 0.9800 . ?
C12 H12A 0.9800 . ?
C12 H12B 0.9800 . ?
C12 H12C 0.9800 . ?
C11 H11A 0.9800 . ?
C11 H11B 0.9800 . ?
C11 H11C 0.9800 . ?

loop_
_geom_torsion_atom_site_label_1
_geom_torsion_atom_site_label_2
_geom_torsion_atom_site_label_3
_geom_torsion_atom_site_label_4
_geom_torsion
_geom_torsion_site_symmetry_1
_geom_torsion_site_symmetry_2
_geom_torsion_site_symmetry_3
_geom_torsion_site_symmetry_4
_geom_torsion_publ_flag
Al2 S2 C64 C65 6.8(3) . . . . ?
Al2 N4 C49 C48 -12.7(3) . . . . ?
Al2 N4 C49 C51 167.59(17) . . . . ?
Al2 N4 C52 C53 94.9(2) . . . . ?
Al2 N4 C52 C57 -84.1(2) . . . . ?
Al2 N3 C35 C40 89.3(2) . . . . ?
Al2 N3 C35 C36 -89.5(2) . . . . ?
Al2 N3 C47 C48 10.5(3) . . . . ?
Al2 N3 C47 C50 -169.79(18) . . . . ?
Al2 C67 C66 C65 -3.3(4) . . . . ?
S1 Al1 N2 C15 -142.64(16) . . . . ?
S1 Al1 N2 C18 38.28(17) . . . . ?
S1 Al1 N1 C1 -37.82(17) . . . . ?
S1 Al1 N1 C13 144.77(15) . . . . ?
S1 C30 C31 C32 1.4(5) . . . . ?
S2 Al2 N4 C49 141.65(16) . . . . ?
S2 Al2 N4 C52 -34.39(18) . . . . ?
S2 Al2 N3 C35 40.11(18) . . . . ?
S2 Al2 N3 C47 -142.78(17) . . . . ?
S2 C64 C65 C66 0.8(5) . . . . ?
Al1 S1 C30 C31 -7.0(3) . . . . ?
Al1 N2 C15 C14 10.4(3) . . . . ?
Al1 N2 C15 C17 -171.36(17) . . . . ?
Al1 N2 C18 C23 87.9(2) . . . . ?
Al1 N2 C18 C19 -88.5(2) . . . . ?
Al1 N1 C1 C2 -86.8(2) . . . . ?
Al1 N1 C1 C6 93.6(2) . . . . ?
Al1 N1 C13 C14 -12.5(3) . . . . ?
Al1 N1 C13 C16 168.13(18) . . . . ?
Al1 C33 C32 C31 -0.9(4) . . . . ?
O2 C67 C66 C65 179.8(2) . . . . ?
N4 Al2 N3 C35 159.44(17) . . . . ?
N4 Al2 N3 C47 -23.46(19) . . . . ?
N4 C49 C48 C47 -8.9(4) . . . . ?
N4 C52 C53 C58 0.9(3) . . . . ?
N4 C52 C53 C54 179.8(2) . . . . ?
N4 C52 C57 C61 -2.1(4) . . . . ?
N4 C52 C57 C56 179.2(2) . . . . ?
N2 Al1 N1 C1 -158.62(16) . . . . ?
N2 Al1 N1 C13 23.97(18) . . . . ?
N2 C15 C14 C13 9.9(4) . . . . ?
N2 C18 C23 C22 -173.1(2) . . . . ?
N2 C18 C23 C27 9.9(3) . . . . ?
N2 C18 C19 C24 -10.0(3) . . . . ?
N2 C18 C19 C20 172.8(2) . . . . ?
N1 Al1 N2 C15 -23.28(19) . . . . ?
N1 Al1 N2 C18 157.64(15) . . . . ?
N1 C1 C2 C3 -175.6(2) . . . . ?
N1 C1 C2 C7 5.4(3) . . . . ?
N1 C1 C6 C10 -4.7(4) . . . . ?
N1 C1 C6 C5 174.8(2) . . . . ?
N3 Al2 N4 C49 24.50(18) . . . . ?
N3 Al2 N4 C52 -151.54(17) . . . . ?
N3 C35 C40 C44 0.3(3) . . . . ?
N3 C35 C40 C39 -179.5(2) . . . . ?
N3 C35 C36 C37 -179.8(2) . . . . ?
N3 C35 C36 C41 -1.0(4) . . . . ?
O1 C33 C32 C31 178.8(3) . . . . ?
C49 N4 C52 C53 -81.3(3) . . . . ?
C49 N4 C52 C57 99.7(3) . . . . ?
C49 C48 C47 N3 10.2(4) . . . . ?
C49 C48 C47 C50 -169.6(2) . . . . ?
C67 Al2 N4 C49 -99.65(18) . . . . ?
C67 Al2 N4 C52 84.31(18) . . . . ?
C67 Al2 N3 C35 -80.14(19) . . . . ?
C67 Al2 N3 C47 96.96(19) . . . . ?
C67 C66 C65 C64 -4.1(5) . . . . ?
C35 N3 C47 C48 -172.4(2) . . . . ?
C35 N3 C47 C50 7.4(3) . . . . ?
C35 C40 C44 C45 -114.4(3) . . . . ?
C35 C40 C44 C46 122.9(3) . . . . ?
C35 C40 C39 C38 -0.1(4) . . . . ?
C35 C36 C37 C38 -1.3(4) . . . . ?
C35 C36 C41 C43 141.1(3) . . . . ?
C35 C36 C41 C42 -93.9(3) . . . . ?
C15 N2 C18 C23 -91.2(3) . . . . ?
C15 N2 C18 C19 92.4(3) . . . . ?
C15 C14 C13 N1 -8.7(4) . . . . ?
C15 C14 C13 C16 170.7(2) . . . . ?
C18 N2 C15 C14 -170.6(2) . . . . ?
C18 N2 C15 C17 7.7(3) . . . . ?
C18 C23 C22 C21 -0.3(4) . . . . ?
C18 C23 C27 C29 -127.1(2) . . . . ?
C18 C23 C27 C28 110.4(3) . . . . ?
C18 C19 C24 C25 137.1(2) . . . . ?
C18 C19 C24 C26 -98.6(3) . . . . ?
C18 C19 C20 C21 1.0(4) . . . . ?
C1 N1 C13 C14 170.0(2) . . . . ?
C1 N1 C13 C16 -9.4(3) . . . . ?
C1 C2 C3 C4 -0.2(4) . . . . ?
C1 C2 C7 C9 115.9(3) . . . . ?
C1 C2 C7 C8 -120.7(3) . . . . ?
C1 C6 C10 C12 -134.9(3) . . . . ?
C1 C6 C10 C11 100.5(3) . . . . ?
C1 C6 C5 C4 1.7(4) . . . . ?
C52 N4 C49 C48 163.4(2) . . . . ?
C52 N4 C49 C51 -16.3(3) . . . . ?
C52 C53 C58 C59 -130.0(3) . . . . ?
C52 C53 C58 C60 105.9(3) . . . . ?
C52 C53 C54 C55 1.1(4) . . . . ?
C52 C57 C61 C63 -109.4(3) . . . . ?
C52 C57 C61 C62 126.9(3) . . . . ?
C52 C57 C56 C55 1.0(4) . . . . ?
C40 C35 C36 C37 1.4(4) . . . . ?
C40 C35 C36 C41 -179.8(2) . . . . ?
C40 C39 C38 C37 0.1(4) . . . . ?
C23 C18 C19 C24 173.6(2) . . . . ?
C23 C18 C19 C20 -3.6(3) . . . . ?
C23 C22 C21 C20 -2.2(4) . . . . ?
C47 N3 C35 C40 -87.9(3) . . . . ?
C47 N3 C35 C36 93.3(3) . . . . ?
C19 C18 C23 C22 3.2(3) . . . . ?
C19 C18 C23 C27 -173.7(2) . . . . ?
C19 C20 C21 C22 1.9(4) . . . . ?
C13 N1 C1 C2 90.7(3) . . . . ?
C13 N1 C1 C6 -88.9(3) . . . . ?
C51 C49 C48 C47 170.9(2) . . . . ?
C2 C1 C6 C10 175.8(2) . . . . ?
C2 C1 C6 C5 -4.7(4) . . . . ?
C2 C3 C4 C5 -2.8(4) . . . . ?
C24 C19 C20 C21 -176.2(2) . . . . ?
C22 C23 C27 C29 56.0(3) . . . . ?
C22 C23 C27 C28 -66.5(3) . . . . ?
C36 C35 C40 C44 179.1(2) . . . . ?
C36 C35 C40 C39 -0.7(4) . . . . ?
C36 C37 C38 C39 0.6(4) . . . . ?
C27 C23 C22 C21 176.8(2) . . . . ?
C33 Al1 N2 C15 98.56(19) . . . . ?
C33 Al1 N2 C18 -80.53(18) . . . . ?
C33 Al1 N1 C1 81.16(19) . . . . ?
C33 Al1 N1 C13 -96.26(18) . . . . ?
C33 C32 C31 C30 4.1(5) . . . . ?
C53 C52 C57 C61 179.0(3) . . . . ?
C53 C52 C57 C56 0.3(4) . . . . ?
C6 C1 C2 C3 4.0(3) . . . . ?
C6 C1 C2 C7 -175.0(2) . . . . ?
C20 C19 C24 C25 -45.9(3) . . . . ?
C20 C19 C24 C26 78.5(3) . . . . ?
C44 C40 C39 C38 -179.9(2) . . . . ?
C57 C52 C53 C58 179.9(2) . . . . ?
C57 C52 C53 C54 -1.3(4) . . . . ?
C37 C36 C41 C43 -40.1(4) . . . . ?
C37 C36 C41 C42 84.8(4) . . . . ?
C17 C15 C14 C13 -168.5(2) . . . . ?
C3 C2 C7 C9 -63.2(3) . . . . ?
C3 C2 C7 C8 60.3(3) . . . . ?
C3 C4 C5 C6 2.0(4) . . . . ?
C58 C53 C54 C55 180.0(3) . . . . ?
C68 O2 C67 Al2 -179.74(18) . . . . ?
C68 O2 C67 C66 -2.6(3) . . . . ?
C7 C2 C3 C4 178.8(2) . . . . ?
C39 C40 C44 C45 65.3(3) . . . . ?
C39 C40 C44 C46 -57.3(3) . . . . ?
C41 C36 C37 C38 179.8(3) . . . . ?
C10 C6 C5 C4 -178.8(3) . . . . ?
C5 C6 C10 C12 45.6(4) . . . . ?
C5 C6 C10 C11 -79.0(4) . . . . ?
C61 C57 C56 C55 -177.8(3) . . . . ?
C54 C53 C58 C59 51.1(3) . . . . ?
C54 C53 C58 C60 -73.0(3) . . . . ?
C54 C55 C56 C57 -1.2(5) . . . . ?
C56 C57 C61 C63 69.3(4) . . . . ?
C56 C57 C61 C62 -54.4(4) . . . . ?
C56 C55 C54 C53 0.1(4) . . . . ?
C34 O1 C33 Al1 -179.1(2) . . . . ?
C34 O1 C33 C32 1.2(4) . . . . ?

loop_
_smtbx_masks_void_nr
_smtbx_masks_void_average_x
_smtbx_masks_void_average_y
_smtbx_masks_void_average_z
_smtbx_masks_void_volume
_smtbx_masks_void_count_electrons
_smtbx_masks_void_content
1 0.000 0.000 0.500 333.5 54.4 '1.2 pentane'
2 -0.074 0.242 0.251 40.8 0.0 ?
3 0.000 0.500 0.000 333.5 54.2 '1.2 pentane'
4 -0.074 0.258 0.751 40.8 0.0 ?
5 0.074 0.742 0.249 40.8 0.0 ?
6 0.074 0.758 0.749 40.8 0.0 ?
7 0.250 0.640 0.000 17.9 1.1 ?
8 0.250 0.860 0.500 17.9 1.1 ?
9 0.500 0.000 0.500 333.5 53.7 '1.2 pentane'
10 0.500 0.500 0.000 333.5 53.7 '1.2 pentane'
11 0.426 0.758 0.251 40.8 0.0 ?
12 0.426 0.742 0.751 40.8 0.0 ?
13 0.574 0.242 0.749 40.8 0.0 ?
14 0.574 0.258 0.249 40.8 0.0 ?
15 0.750 0.140 0.500 17.9 1.1 ?
16 0.750 0.360 0.000 17.9 1.1 ?
